data_1508895
loop_
_publ_author_name
'Zhou, Zaichun'
'Liu, Qiuhua'
'Yan, Ziqiang'
'Long, Ge'
'Zhang, Xi'
'Cao, Chenzhong'
'Jiang, Rongqing'

_publ_section_title
;
 Conversion of Electron Configuration of Iron Ion through Core Contraction
 of Porphyrin: Implications for Heme Distortion.
;
_journal_issue 3
_journal_name_full 'Organic letters'
_journal_page_first 606
_journal_page_last 609
_journal_paper_doi 10.1021/ol303419b
_journal_volume 15
_journal_year 2013
_chemical_formula_moiety 'C57 H49 Cl7 Fe N6 O6'
_chemical_formula_sum 'C57 H49 Cl7 Fe N6 O6'
_chemical_formula_weight 1218.02
_chemical_name_systematic
; 
 ? 
;
_space_group_IT_number 2
_symmetry_cell_setting triclinic
_symmetry_space_group_name_Hall '-P 1'
_symmetry_space_group_name_H-M 'P -1'
_atom_sites_solution_hydrogens geom
_atom_sites_solution_primary direct
_atom_sites_solution_secondary difmap
_audit_creation_method SHELXL-97
_cell_angle_alpha 98.514(8)
_cell_angle_beta 106.348(10)
_cell_angle_gamma 99.374(9)
_cell_formula_units_Z 2
_cell_length_a 12.2900(14)
_cell_length_b 14.9960(16)
_cell_length_c 16.269(2)
_cell_measurement_reflns_used 3736
_cell_measurement_temperature 113(2)
_cell_measurement_theta_max 72.00
_cell_measurement_theta_min 27.50
_cell_volume 2778.6(6)
_computing_cell_refinement 'CrystalClear-SM Expert 2.0 r5'
_computing_data_collection 'CrystalClear-SM Expert 2.0 r5 (Rigaku, 2010)'
_computing_data_reduction 'CrystalClear-SM Expert 2.0 r5'
_computing_molecular_graphics 'CrystalStructure 4.0'
_computing_publication_material 'CrystalStructure 4.0 (Rigaku, 2009)'
_computing_structure_refinement 'SHELXL-97 (Sheldrick, 1997)'
_computing_structure_solution 'SHELXS-97 (Sheldrick, 1990)'
_diffrn_ambient_temperature 113(2)
_diffrn_detector_area_resol_mean 11.11
_diffrn_measured_fraction_theta_full 0.977
_diffrn_measured_fraction_theta_max 0.951
_diffrn_measurement_device_type 'Rigaku Saturn944 CCD'
_diffrn_measurement_method \w
_diffrn_radiation_monochromator multilayer
_diffrn_radiation_source 'fine-focus sealed tube'
_diffrn_radiation_type CuK\a
_diffrn_radiation_wavelength 1.54187
_diffrn_reflns_av_R_equivalents 0.0733
_diffrn_reflns_av_sigmaI/netI 0.0597
_diffrn_reflns_limit_h_max 15
_diffrn_reflns_limit_h_min -15
_diffrn_reflns_limit_k_max 18
_diffrn_reflns_limit_k_min -17
_diffrn_reflns_limit_l_max 20
_diffrn_reflns_limit_l_min -19
_diffrn_reflns_number 35834
_diffrn_reflns_theta_full 67.50
_diffrn_reflns_theta_max 72.74
_diffrn_reflns_theta_min 2.89
_diffrn_standards_decay_% 0
_diffrn_standards_interval_count 0
_diffrn_standards_interval_time 0
_diffrn_standards_number 0
_exptl_absorpt_coefficient_mu 5.737
_exptl_absorpt_correction_T_max 0.5460
_exptl_absorpt_correction_T_min 0.4605
_exptl_absorpt_correction_type multi-scan
_exptl_absorpt_process_details CrystalClear
_exptl_crystal_colour colorless
_exptl_crystal_density_diffrn 1.456
_exptl_crystal_density_method 'not measured'
_exptl_crystal_description prism
_exptl_crystal_F_000 1252
_exptl_crystal_size_max 0.16
_exptl_crystal_size_mid 0.14
_exptl_crystal_size_min 0.12
_refine_diff_density_max 1.084
_refine_diff_density_min -0.982
_refine_diff_density_rms 0.128
_refine_ls_extinction_coef 0.0058(5)
_refine_ls_extinction_expression Fc^*^=kFc[1+0.001xFc^2^\l^3^/sin(2\q)]^-1/4^
_refine_ls_extinction_method SHELXL
_refine_ls_goodness_of_fit_ref 1.063
_refine_ls_hydrogen_treatment constr
_refine_ls_matrix_type full
_refine_ls_number_parameters 729
_refine_ls_number_reflns 10518
_refine_ls_number_restraints 57
_refine_ls_restrained_S_all 1.111
_refine_ls_R_factor_all 0.0821
_refine_ls_R_factor_gt 0.0767
_refine_ls_shift/su_max 0.000
_refine_ls_shift/su_mean 0.000
_refine_ls_structure_factor_coef Fsqd
_refine_ls_weighting_details 'calc w=1/[\s^2^(Fo^2^)+(0.1616P)^2^+0.3624P] where P=(Fo^2^+2Fc^2^)/3'
_refine_ls_weighting_scheme calc
_refine_ls_wR_factor_gt 0.2156
_refine_ls_wR_factor_ref 0.2266
_reflns_number_gt 9054
_reflns_number_total 10518
_reflns_threshold_expression >2sigma(I)
_cod_data_source_file ol303419b_si_002.cif
_cod_data_source_block L3TtPPFe
_cod_database_code 1508895

loop_
_symmetry_equiv_pos_as_xyz
'x, y, z'
'-x, -y, -z'

loop_
_atom_site_label
_atom_site_type_symbol
_atom_site_fract_x
_atom_site_fract_y
_atom_site_fract_z
_atom_site_U_iso_or_equiv
_atom_site_adp_type
_atom_site_occupancy
_atom_site_symmetry_multiplicity
_atom_site_calc_flag
_atom_site_refinement_flags
_atom_site_disorder_assembly
_atom_site_disorder_group
Fe1 Fe 0.36450(4) 0.22834(3) 0.47311(3) 0.0311(2) Uani 1 1 d . . .
Cl1 Cl 0.55483(6) 0.26197(6) 0.49885(5) 0.0355(2) Uani 1 1 d . . .
Cl2 Cl 1.1382(2) 0.6666(2) 0.42037(14) 0.0461(6) Uani 0.625(4) 1 d PDU A 1
Cl3 Cl 0.9500(2) 0.50802(18) 0.3423(3) 0.1032(12) Uani 0.625(4) 1 d PDU A 1
Cl4 Cl 0.97794(19) 0.6557(2) 0.25255(12) 0.0884(10) Uani 0.625(4) 1 d PDU A 1
Cl2' Cl 1.1372(6) 0.6729(5) 0.3922(5) 0.100(3) Uani 0.375(4) 1 d PDU A 2
Cl3' Cl 0.9751(4) 0.5593(4) 0.4445(4) 0.119(2) Uani 0.375(4) 1 d PDU A 2
Cl4' Cl 0.9499(6) 0.5436(6) 0.2623(4) 0.165(4) Uani 0.375(4) 1 d PDU A 2
O1 O -0.0144(2) 0.2698(2) 0.32595(17) 0.0447(6) Uani 1 1 d . . .
O2 O 0.0365(2) 0.1625(2) 0.59016(17) 0.0441(6) Uani 1 1 d . . .
O3 O 0.3519(4) 0.8590(3) 0.7247(2) 0.0769(12) Uani 1 1 d . . .
O4 O 0.5223(3) 0.8560(2) 0.8070(2) 0.0666(9) Uani 1 1 d . . .
O5 O 0.3595(4) -0.4051(3) 0.2096(2) 0.0694(10) Uani 1 1 d . . .
O6 O 0.4521(3) -0.3272(3) 0.1389(2) 0.0715(10) Uani 1 1 d . . .
N1 N 0.2945(2) 0.1571(2) 0.34621(18) 0.0341(6) Uani 1 1 d . . .
N2 N 0.3061(2) 0.3388(2) 0.43188(19) 0.0343(6) Uani 1 1 d . . .
N3 N 0.3400(2) 0.2837(2) 0.58719(19) 0.0344(6) Uani 1 1 d . . .
N4 N 0.3271(2) 0.1012(2) 0.50168(18) 0.0333(6) Uani 1 1 d . . .
N5 N 0.4315(4) 0.8193(2) 0.7495(2) 0.0521(9) Uani 1 1 d . . .
N6 N 0.3996(3) -0.3327(3) 0.1930(2) 0.0553(9) Uani 1 1 d . . .
C1 C 0.3072(3) 0.0698(2) 0.3162(2) 0.0350(7) Uani 1 1 d . . .
C2 C 0.2511(3) 0.0444(3) 0.2232(2) 0.0369(7) Uani 1 1 d . . .
H2 H 0.2528 -0.0100 0.1856 0.044 Uiso 1 1 calc R . .
C3 C 0.1957(3) 0.1115(3) 0.1987(2) 0.0380(7) Uani 1 1 d . . .
H3 H 0.1470 0.1115 0.1418 0.046 Uiso 1 1 calc R . .
C4 C 0.2250(3) 0.1834(3) 0.2760(2) 0.0354(7) Uani 1 1 d . . .
C5 C 0.1898(3) 0.2672(3) 0.2802(2) 0.0369(7) Uani 1 1 d . . .
C6 C 0.2393(3) 0.3427(3) 0.3502(2) 0.0366(7) Uani 1 1 d . . .
C7 C 0.2323(3) 0.4366(3) 0.3460(2) 0.0397(8) Uani 1 1 d . . .
H7 H 0.1900 0.4579 0.2971 0.048 Uiso 1 1 calc R . .
C8 C 0.2983(3) 0.4895(3) 0.4259(2) 0.0391(8) Uani 1 1 d . . .
H8 H 0.3158 0.5550 0.4415 0.047 Uiso 1 1 calc R . .
C9 C 0.3361(3) 0.4273(2) 0.4817(2) 0.0350(7) Uani 1 1 d . . .
C10 C 0.3678(3) 0.4462(2) 0.5734(2) 0.0353(7) Uani 1 1 d . . .
H10 H 0.4523 0.4499 0.5816 0.042 Uiso 1 1 calc R . .
C11 C 0.3586(3) 0.3770(2) 0.6210(2) 0.0344(7) Uani 1 1 d . . .
C12 C 0.3374(3) 0.3892(3) 0.7038(2) 0.0410(8) Uani 1 1 d . . .
H12 H 0.3495 0.4462 0.7428 0.049 Uiso 1 1 calc R . .
C13 C 0.2968(3) 0.3041(3) 0.7161(2) 0.0407(8) Uani 1 1 d . . .
H13 H 0.2713 0.2906 0.7638 0.049 Uiso 1 1 calc R . .
C14 C 0.2998(3) 0.2382(2) 0.6433(2) 0.0348(7) Uani 1 1 d . . .
C15 C 0.2706(3) 0.1427(2) 0.6329(2) 0.0343(7) Uani 1 1 d . . .
C16 C 0.2979(3) 0.0802(2) 0.5729(2) 0.0352(7) Uani 1 1 d . . .
C17 C 0.3025(3) -0.0140(3) 0.5767(2) 0.0388(8) Uani 1 1 d . . .
H17 H 0.2838 -0.0464 0.6186 0.047 Uiso 1 1 calc R . .
C18 C 0.3382(3) -0.0485(3) 0.5097(2) 0.0375(7) Uani 1 1 d . . .
H18 H 0.3557 -0.1076 0.4986 0.045 Uiso 1 1 calc R . .
C19 C 0.3449(3) 0.0212(3) 0.4584(2) 0.0352(7) Uani 1 1 d . . .
C20 C 0.3426(3) 0.0076(2) 0.3699(2) 0.0334(7) Uani 1 1 d . . .
C21 C 0.0809(3) 0.2742(3) 0.2138(2) 0.0383(8) Uani 1 1 d . . .
C22 C -0.0181(3) 0.2707(3) 0.2403(2) 0.0400(8) Uani 1 1 d . . .
C23 C -0.1223(3) 0.2768(3) 0.1804(3) 0.0463(9) Uani 1 1 d . . .
H23 H -0.1906 0.2742 0.1973 0.056 Uiso 1 1 calc R . .
C24 C -0.1255(3) 0.2867(3) 0.0969(3) 0.0481(9) Uani 1 1 d . . .
H24 H -0.1970 0.2902 0.0568 0.058 Uiso 1 1 calc R . .
C25 C -0.0282(3) 0.2917(3) 0.0693(2) 0.0435(8) Uani 1 1 d . . .
C26 C 0.0750(3) 0.2838(3) 0.1292(2) 0.0423(8) Uani 1 1 d . . .
H26 H 0.1425 0.2851 0.1116 0.051 Uiso 1 1 calc R . .
C27 C -0.0344(4) 0.3031(3) -0.0245(3) 0.0525(10) Uani 1 1 d . . .
C28 C -0.1103(4) 0.3710(4) -0.0528(3) 0.0603(12) Uani 1 1 d . . .
H28A H -0.1908 0.3447 -0.0577 0.091 Uiso 1 1 calc R . .
H28B H -0.1065 0.3828 -0.1097 0.091 Uiso 1 1 calc R . .
H28C H -0.0824 0.4291 -0.0093 0.091 Uiso 1 1 calc R . .
C29 C 0.0881(5) 0.3416(6) -0.0289(4) 0.088(2) Uani 1 1 d . . .
H29A H 0.0817 0.3548 -0.0872 0.132 Uiso 1 1 calc R . .
H29B H 0.1361 0.2958 -0.0179 0.132 Uiso 1 1 calc R . .
H29C H 0.1241 0.3985 0.0154 0.132 Uiso 1 1 calc R . .
C30 C -0.0868(6) 0.2102(4) -0.0858(3) 0.0712(15) Uani 1 1 d . . .
H30A H -0.1648 0.1873 -0.0830 0.107 Uiso 1 1 calc R . .
H30B H -0.0378 0.1664 -0.0685 0.107 Uiso 1 1 calc R . .
H30C H -0.0918 0.2166 -0.1458 0.107 Uiso 1 1 calc R . .
C31 C -0.0136(3) 0.1833(3) 0.3548(3) 0.0442(9) Uani 1 1 d . . .
H31A H 0.0474 0.1545 0.3402 0.053 Uiso 1 1 calc R . .
H31B H -0.0896 0.1399 0.3264 0.053 Uiso 1 1 calc R . .
C32 C 0.0111(3) 0.2067(3) 0.4527(2) 0.0459(9) Uani 1 1 d . . .
H32A H -0.0511 0.2358 0.4648 0.055 Uiso 1 1 calc R . .
H32B H 0.0850 0.2532 0.4784 0.055 Uiso 1 1 calc R . .
C33 C 0.0197(3) 0.1260(3) 0.4994(2) 0.0412(8) Uani 1 1 d . . .
H33A H -0.0524 0.0775 0.4743 0.049 Uiso 1 1 calc R . .
H33B H 0.0860 0.0989 0.4932 0.049 Uiso 1 1 calc R . .
C34 C 0.0771(3) 0.1142(3) 0.6546(2) 0.0394(8) Uani 1 1 d . . .
C35 C 0.1938(3) 0.1069(3) 0.6834(2) 0.0355(7) Uani 1 1 d . . .
C36 C 0.2346(3) 0.0737(3) 0.7589(2) 0.0379(7) Uani 1 1 d . . .
H36 H 0.3135 0.0687 0.7774 0.046 Uiso 1 1 calc R . .
C37 C 0.1630(3) 0.0472(3) 0.8090(2) 0.0394(8) Uani 1 1 d . . .
C38 C 0.0464(3) 0.0510(3) 0.7759(3) 0.0446(9) Uani 1 1 d . . .
H38 H -0.0056 0.0311 0.8064 0.054 Uiso 1 1 calc R . .
C39 C 0.0040(3) 0.0830(3) 0.6999(3) 0.0468(9) Uani 1 1 d . . .
H39 H -0.0763 0.0833 0.6787 0.056 Uiso 1 1 calc R . .
C40 C 0.2152(4) 0.0268(3) 0.8996(3) 0.0461(9) Uani 1 1 d . . .
C41 C 0.1223(4) -0.0263(3) 0.9312(3) 0.0552(11) Uani 1 1 d . . .
H41A H 0.1587 -0.0374 0.9895 0.083 Uiso 1 1 calc R . .
H41B H 0.0852 -0.0855 0.8904 0.083 Uiso 1 1 calc R . .
H41C H 0.0636 0.0102 0.9340 0.083 Uiso 1 1 calc R . .
C42 C 0.2698(6) 0.1186(4) 0.9636(3) 0.0768(16) Uani 1 1 d . . .
H42A H 0.3055 0.1073 1.0220 0.115 Uiso 1 1 calc R . .
H42B H 0.2098 0.1539 0.9656 0.115 Uiso 1 1 calc R . .
H42C H 0.3293 0.1537 0.9445 0.115 Uiso 1 1 calc R . .
C43 C 0.3061(5) -0.0327(5) 0.8985(4) 0.0772(17) Uani 1 1 d . . .
H43A H 0.3805 0.0070 0.9040 0.116 Uiso 1 1 calc R . .
H43B H 0.2799 -0.0782 0.8433 0.116 Uiso 1 1 calc R . .
H43C H 0.3156 -0.0647 0.9476 0.116 Uiso 1 1 calc R . .
C44 C 0.3856(3) 0.5440(3) 0.6206(2) 0.0364(7) Uani 1 1 d . . .
C45 C 0.2935(3) 0.5886(3) 0.6055(3) 0.0421(8) Uani 1 1 d . . .
H45 H 0.2203 0.5570 0.5651 0.051 Uiso 1 1 calc R . .
C46 C 0.3066(4) 0.6780(3) 0.6482(3) 0.0455(9) Uani 1 1 d . . .
H46 H 0.2435 0.7084 0.6378 0.055 Uiso 1 1 calc R . .
C47 C 0.4141(4) 0.7221(3) 0.7067(2) 0.0415(8) Uani 1 1 d . . .
C48 C 0.5074(3) 0.6800(3) 0.7257(3) 0.0434(8) Uani 1 1 d . . .
H48 H 0.5799 0.7116 0.7671 0.052 Uiso 1 1 calc R . .
C49 C 0.4913(3) 0.5890(3) 0.6817(2) 0.0394(8) Uani 1 1 d . . .
H49 H 0.5535 0.5577 0.6938 0.047 Uiso 1 1 calc R . .
C50 C 0.3577(3) -0.0823(3) 0.3252(2) 0.0377(8) Uani 1 1 d . . .
C51 C 0.2940(3) -0.1663(3) 0.3287(2) 0.0402(8) Uani 1 1 d . . .
H51 H 0.2395 -0.1675 0.3602 0.048 Uiso 1 1 calc R . .
C52 C 0.3095(4) -0.2489(3) 0.2865(2) 0.0437(8) Uani 1 1 d . . .
H52 H 0.2683 -0.3066 0.2907 0.052 Uiso 1 1 calc R . .
C53 C 0.3850(3) -0.2453(3) 0.2389(2) 0.0449(9) Uani 1 1 d . . .
C54 C 0.4461(3) -0.1627(3) 0.2304(3) 0.0477(9) Uani 1 1 d . . .
H54 H 0.4955 -0.1621 0.1948 0.057 Uiso 1 1 calc R . .
C55 C 0.4333(3) -0.0807(3) 0.2753(3) 0.0444(9) Uani 1 1 d . . .
H55 H 0.4763 -0.0234 0.2721 0.053 Uiso 1 1 calc R . .
C56 C 0.9928(4) 0.6232(3) 0.3576(3) 0.0617(12) Uani 1 1 d D . .
H56A H 0.9444 0.6523 0.3852 0.074 Uiso 0.625(4) 1 d PR A 1
H56B H 0.9469 0.6694 0.3534 0.074 Uiso 0.375(4) 1 d PR A 2
Cl5 Cl 0.55557(12) 0.27819(10) 0.06347(9) 0.0736(4) Uani 1 1 d . . .
Cl7 Cl 0.45522(13) 0.43881(12) 0.08892(9) 0.0804(4) Uani 1 1 d . . .
Cl6 Cl 0.69852(14) 0.46133(11) 0.10835(11) 0.0872(5) Uani 1 1 d . . .
C57 C 0.5606(5) 0.3934(4) 0.0517(3) 0.0658(13) Uani 1 1 d . . .
H57 H 0.5440 0.3949 -0.0118 0.079 Uiso 1 1 calc R . .

loop_
_atom_site_aniso_label
_atom_site_aniso_U_11
_atom_site_aniso_U_22
_atom_site_aniso_U_33
_atom_site_aniso_U_23
_atom_site_aniso_U_13
_atom_site_aniso_U_12
Fe1 0.0257(3) 0.0237(3) 0.0399(3) 0.0008(2) 0.0058(2) 0.0076(2)
Cl1 0.0264(4) 0.0293(5) 0.0477(4) 0.0047(3) 0.0076(3) 0.0074(3)
Cl2 0.0400(10) 0.0487(13) 0.0497(9) 0.0057(8) 0.0098(7) 0.0212(8)
Cl3 0.0735(15) 0.0548(15) 0.176(3) 0.0147(17) 0.0466(18) -0.0066(11)
Cl4 0.0614(12) 0.154(3) 0.0514(10) 0.0342(13) 0.0156(8) 0.0191(13)
Cl2' 0.090(4) 0.062(3) 0.173(7) 0.030(4) 0.073(4) 0.023(3)
Cl3' 0.071(2) 0.094(4) 0.201(6) 0.077(4) 0.040(3) 0.007(2)
Cl4' 0.140(5) 0.191(7) 0.130(4) -0.048(4) -0.010(4) 0.107(5)
O1 0.0472(14) 0.0431(16) 0.0426(13) 0.0050(11) 0.0086(11) 0.0201(12)
O2 0.0419(13) 0.0470(17) 0.0456(13) 0.0098(12) 0.0118(11) 0.0190(12)
O3 0.130(3) 0.045(2) 0.0632(19) 0.0080(16) 0.026(2) 0.050(2)
O4 0.080(2) 0.0359(18) 0.079(2) -0.0108(16) 0.035(2) 0.0005(16)
O5 0.086(2) 0.041(2) 0.076(2) -0.0008(16) 0.0137(19) 0.0306(18)
O6 0.080(2) 0.068(2) 0.0617(18) -0.0138(16) 0.0182(18) 0.0342(19)
N1 0.0279(13) 0.0279(16) 0.0418(14) 0.0002(12) 0.0056(11) 0.0086(11)
N2 0.0296(13) 0.0265(16) 0.0427(14) 0.0002(11) 0.0060(11) 0.0106(11)
N3 0.0301(13) 0.0264(16) 0.0438(14) 0.0022(12) 0.0082(11) 0.0091(11)
N4 0.0283(13) 0.0275(16) 0.0411(14) 0.0010(11) 0.0069(11) 0.0100(11)
N5 0.084(3) 0.0283(19) 0.0535(18) 0.0049(15) 0.036(2) 0.0164(18)
N6 0.057(2) 0.050(3) 0.0517(19) -0.0042(16) 0.0019(17) 0.0301(18)
C1 0.0297(15) 0.0266(19) 0.0440(17) -0.0007(14) 0.0072(13) 0.0081(13)
C2 0.0353(17) 0.030(2) 0.0423(17) 0.0008(14) 0.0090(14) 0.0093(14)
C3 0.0351(17) 0.033(2) 0.0407(16) 0.0006(14) 0.0062(14) 0.0096(14)
C4 0.0298(16) 0.0292(19) 0.0410(16) 0.0017(14) 0.0044(13) 0.0061(13)
C5 0.0336(16) 0.032(2) 0.0411(16) 0.0026(14) 0.0063(14) 0.0107(14)
C6 0.0349(17) 0.030(2) 0.0440(17) 0.0040(14) 0.0090(14) 0.0134(14)
C7 0.0413(18) 0.029(2) 0.0475(18) 0.0056(15) 0.0086(15) 0.0140(15)
C8 0.0406(18) 0.0259(19) 0.0502(18) 0.0040(15) 0.0123(15) 0.0120(14)
C9 0.0298(16) 0.0237(18) 0.0465(17) -0.0003(14) 0.0078(14) 0.0065(13)
C10 0.0276(15) 0.0280(19) 0.0462(17) -0.0005(14) 0.0081(13) 0.0081(13)
C11 0.0290(15) 0.0256(18) 0.0447(17) 0.0007(14) 0.0080(13) 0.0069(13)
C12 0.0416(19) 0.032(2) 0.0454(18) -0.0002(15) 0.0091(15) 0.0122(15)
C13 0.0402(18) 0.038(2) 0.0438(18) 0.0035(15) 0.0137(15) 0.0132(16)
C14 0.0334(16) 0.0276(19) 0.0410(16) 0.0030(14) 0.0085(13) 0.0096(13)
C15 0.0286(15) 0.0297(19) 0.0413(16) 0.0039(14) 0.0068(13) 0.0078(13)
C16 0.0286(15) 0.0300(19) 0.0440(17) 0.0059(14) 0.0067(13) 0.0081(13)
C17 0.0341(17) 0.031(2) 0.0476(18) 0.0068(15) 0.0069(14) 0.0090(14)
C18 0.0338(17) 0.0296(19) 0.0438(17) 0.0007(14) 0.0048(14) 0.0115(14)
C19 0.0269(15) 0.0299(19) 0.0446(17) 0.0008(14) 0.0069(13) 0.0081(13)
C20 0.0274(15) 0.0247(18) 0.0433(16) -0.0022(13) 0.0066(13) 0.0082(13)
C21 0.0383(18) 0.0270(19) 0.0437(17) 0.0006(14) 0.0033(14) 0.0133(14)
C22 0.0390(18) 0.032(2) 0.0440(18) 0.0017(15) 0.0051(15) 0.0122(15)
C23 0.0389(19) 0.048(3) 0.0493(19) 0.0046(17) 0.0077(16) 0.0175(17)
C24 0.0399(19) 0.050(3) 0.051(2) 0.0079(18) 0.0040(16) 0.0205(18)
C25 0.045(2) 0.034(2) 0.0461(18) 0.0060(15) 0.0036(16) 0.0146(16)
C26 0.0405(19) 0.034(2) 0.0485(19) 0.0027(16) 0.0073(15) 0.0137(16)
C27 0.052(2) 0.051(3) 0.052(2) 0.0136(19) 0.0071(18) 0.017(2)
C28 0.063(3) 0.055(3) 0.061(2) 0.019(2) 0.007(2) 0.022(2)
C29 0.073(4) 0.126(6) 0.087(4) 0.063(4) 0.028(3) 0.038(4)
C30 0.111(4) 0.055(3) 0.051(2) 0.012(2) 0.021(3) 0.034(3)
C31 0.0380(18) 0.042(2) 0.0495(19) 0.0047(17) 0.0097(16) 0.0124(16)
C32 0.0413(19) 0.046(2) 0.0471(19) 0.0034(17) 0.0080(16) 0.0168(17)
C33 0.0321(17) 0.043(2) 0.0442(18) 0.0036(15) 0.0053(14) 0.0109(15)
C34 0.0359(17) 0.037(2) 0.0441(17) 0.0068(15) 0.0097(14) 0.0101(15)
C35 0.0340(17) 0.0298(19) 0.0424(17) 0.0023(14) 0.0131(14) 0.0084(14)
C36 0.0351(17) 0.032(2) 0.0462(17) 0.0049(15) 0.0112(14) 0.0114(14)
C37 0.0370(18) 0.034(2) 0.0448(18) 0.0016(15) 0.0119(15) 0.0068(15)
C38 0.0372(18) 0.046(2) 0.054(2) 0.0098(18) 0.0183(16) 0.0103(16)
C39 0.0340(18) 0.052(3) 0.055(2) 0.0071(18) 0.0136(16) 0.0131(17)
C40 0.045(2) 0.044(2) 0.050(2) 0.0110(17) 0.0151(17) 0.0114(17)
C41 0.057(2) 0.055(3) 0.057(2) 0.019(2) 0.020(2) 0.011(2)
C42 0.088(4) 0.066(4) 0.050(2) 0.006(2) 0.001(2) -0.011(3)
C43 0.071(3) 0.120(5) 0.070(3) 0.045(3) 0.033(3) 0.057(3)
C44 0.0373(17) 0.0259(19) 0.0451(17) 0.0028(14) 0.0138(14) 0.0068(14)
C45 0.0396(18) 0.036(2) 0.0505(19) 0.0031(16) 0.0132(16) 0.0137(16)
C46 0.056(2) 0.040(2) 0.0488(19) 0.0078(17) 0.0208(18) 0.0252(18)
C47 0.060(2) 0.0236(19) 0.0461(18) 0.0024(14) 0.0244(17) 0.0139(16)
C48 0.045(2) 0.032(2) 0.0492(19) -0.0021(16) 0.0166(16) 0.0029(16)
C49 0.0386(18) 0.029(2) 0.0478(18) -0.0021(15) 0.0126(15) 0.0107(15)
C50 0.0334(17) 0.031(2) 0.0442(17) 0.0011(14) 0.0035(14) 0.0158(14)
C51 0.0431(19) 0.032(2) 0.0417(17) 0.0020(15) 0.0066(15) 0.0147(16)
C52 0.049(2) 0.030(2) 0.0465(18) 0.0009(15) 0.0044(16) 0.0158(16)
C53 0.045(2) 0.036(2) 0.0431(18) -0.0066(15) -0.0013(15) 0.0210(17)
C54 0.0353(18) 0.050(3) 0.053(2) -0.0061(18) 0.0108(16) 0.0163(17)
C55 0.0312(17) 0.038(2) 0.057(2) -0.0043(17) 0.0089(16) 0.0094(15)
C56 0.055(3) 0.064(3) 0.068(3) 0.009(2) 0.021(2) 0.022(2)
Cl5 0.0757(8) 0.0645(9) 0.0810(8) 0.0140(6) 0.0250(6) 0.0164(6)
Cl7 0.0799(9) 0.1006(12) 0.0769(8) 0.0228(8) 0.0331(7) 0.0453(8)
Cl6 0.0775(9) 0.0702(10) 0.1060(11) -0.0155(8) 0.0336(8) 0.0160(7)
C57 0.076(3) 0.066(3) 0.062(3) 0.004(2) 0.031(2) 0.023(3)

loop_
_atom_type_symbol
_atom_type_description
_atom_type_scat_dispersion_real
_atom_type_scat_dispersion_imag
_atom_type_scat_source
C C 0.0181 0.0091 'International Tables Vol C Tables 4.2.6.8 and 6.1.1.4'
H H 0.0000 0.0000 'International Tables Vol C Tables 4.2.6.8 and 6.1.1.4'
N N 0.0311 0.0180 'International Tables Vol C Tables 4.2.6.8 and 6.1.1.4'
O O 0.0492 0.0322 'International Tables Vol C Tables 4.2.6.8 and 6.1.1.4'
Fe Fe -1.1336 3.1974 'International Tables Vol C Tables 4.2.6.8 and 6.1.1.4'
Cl Cl 0.3639 0.7018 'International Tables Vol C Tables 4.2.6.8 and 6.1.1.4'

loop_
_geom_angle_atom_site_label_1
_geom_angle_atom_site_label_2
_geom_angle_atom_site_label_3
_geom_angle
N2 Fe1 N4 148.27(11)
N2 Fe1 N3 83.51(12)
N4 Fe1 N3 88.18(12)
N2 Fe1 N1 87.79(12)
N4 Fe1 N1 83.64(12)
N3 Fe1 N1 148.80(11)
N2 Fe1 Cl1 105.73(9)
N4 Fe1 Cl1 106.00(8)
N3 Fe1 Cl1 105.09(8)
N1 Fe1 Cl1 106.11(8)
C56 Cl4 H56B 31.0
C22 O1 C31 118.1(3)
C34 O2 C33 121.4(3)
C4 N1 C1 106.8(3)
C4 N1 Fe1 128.4(2)
C1 N1 Fe1 124.8(2)
C6 N2 C9 106.9(3)
C6 N2 Fe1 128.0(2)
C9 N2 Fe1 124.9(2)
C14 N3 C11 106.7(3)
C14 N3 Fe1 128.0(2)
C11 N3 Fe1 125.2(2)
C16 N4 C19 106.7(3)
C16 N4 Fe1 127.8(2)
C19 N4 Fe1 124.7(2)
O4 N5 O3 123.5(4)
O4 N5 C47 119.1(4)
O3 N5 C47 117.4(4)
O5 N6 O6 124.0(4)
O5 N6 C53 119.2(4)
O6 N6 C53 116.8(4)
N1 C1 C20 124.7(3)
N1 C1 C2 108.9(3)
C20 C1 C2 124.6(3)
C3 C2 C1 107.8(3)
C3 C2 H2 126.1
C1 C2 H2 126.1
C2 C3 C4 106.6(3)
C2 C3 H3 126.7
C4 C3 H3 126.7
N1 C4 C5 124.3(3)
N1 C4 C3 109.6(3)
C5 C4 C3 126.1(3)
C4 C5 C6 124.2(3)
C4 C5 C21 119.1(3)
C6 C5 C21 115.9(3)
N2 C6 C5 125.1(3)
N2 C6 C7 109.8(3)
C5 C6 C7 125.1(3)
C8 C7 C6 106.8(3)
C8 C7 H7 126.6
C6 C7 H7 126.6
C7 C8 C9 107.1(3)
C7 C8 H8 126.5
C9 C8 H8 126.5
N2 C9 C10 123.0(3)
N2 C9 C8 108.8(3)
C10 C9 C8 125.9(3)
C11 C10 C9 122.4(3)
C11 C10 C44 117.3(3)
C9 C10 C44 118.7(3)
C11 C10 H10 94.1
C9 C10 H10 94.1
C44 C10 H10 94.1
N3 C11 C10 124.8(3)
N3 C11 C12 109.1(3)
C10 C11 C12 124.4(3)
C13 C12 C11 107.4(3)
C13 C12 H12 126.3
C11 C12 H12 126.3
C12 C13 C14 107.0(3)
C12 C13 H13 126.5
C14 C13 H13 126.5
N3 C14 C15 124.9(3)
N3 C14 C13 109.6(3)
C15 C14 C13 125.4(3)
C14 C15 C16 124.3(3)
C14 C15 C35 116.0(3)
C16 C15 C35 119.3(3)
N4 C16 C15 124.5(3)
N4 C16 C17 109.3(3)
C15 C16 C17 126.2(3)
C18 C17 C16 107.4(3)
C18 C17 H17 126.3
C16 C17 H17 126.3
C17 C18 C19 107.1(3)
C17 C18 H18 126.4
C19 C18 H18 126.4
N4 C19 C20 122.8(3)
N4 C19 C18 108.9(3)
C20 C19 C18 126.8(3)
C1 C20 C19 122.1(3)
C1 C20 C50 116.5(3)
C19 C20 C50 120.5(3)
C26 C21 C22 119.9(3)
C26 C21 C5 123.2(3)
C22 C21 C5 116.9(3)
O1 C22 C21 122.1(3)
O1 C22 C23 118.6(3)
C21 C22 C23 119.0(3)
C24 C23 C22 119.8(4)
C24 C23 H23 120.1
C22 C23 H23 120.1
C23 C24 C25 122.3(4)
C23 C24 H24 118.8
C25 C24 H24 118.8
C24 C25 C26 117.4(4)
C24 C25 C27 121.1(3)
C26 C25 C27 121.5(4)
C21 C26 C25 121.5(4)
C21 C26 H26 119.2
C25 C26 H26 119.2
C30 C27 C28 109.0(4)
C30 C27 C25 108.7(4)
C28 C27 C25 110.4(4)
C30 C27 C29 110.5(5)
C28 C27 C29 107.7(4)
C25 C27 C29 110.5(4)
C27 C28 H28A 109.5
C27 C28 H28B 109.5
H28A C28 H28B 109.5
C27 C28 H28C 109.5
H28A C28 H28C 109.5
H28B C28 H28C 109.5
C27 C29 H29A 109.5
C27 C29 H29B 109.5
H29A C29 H29B 109.5
C27 C29 H29C 109.5
H29A C29 H29C 109.5
H29B C29 H29C 109.5
C27 C30 H30A 109.5
C27 C30 H30B 109.5
H30A C30 H30B 109.5
C27 C30 H30C 109.5
H30A C30 H30C 109.5
H30B C30 H30C 109.5
O1 C31 C32 105.9(3)
O1 C31 H31A 110.6
C32 C31 H31A 110.6
O1 C31 H31B 110.6
C32 C31 H31B 110.6
H31A C31 H31B 108.7
C31 C32 C33 115.9(3)
C31 C32 H32A 108.3
C33 C32 H32A 108.3
C31 C32 H32B 108.3
C33 C32 H32B 108.3
H32A C32 H32B 107.4
O2 C33 C32 106.6(3)
O2 C33 H33A 110.4
C32 C33 H33A 110.4
O2 C33 H33B 110.4
C32 C33 H33B 110.4
H33A C33 H33B 108.6
C39 C34 O2 118.4(3)
C39 C34 C35 118.8(3)
O2 C34 C35 122.3(3)
C36 C35 C34 119.7(3)
C36 C35 C15 123.1(3)
C34 C35 C15 117.0(3)
C35 C36 C37 122.2(3)
C35 C36 H36 118.9
C37 C36 H36 118.9
C38 C37 C36 116.3(3)
C38 C37 C40 122.7(3)
C36 C37 C40 120.6(3)
C39 C38 C37 122.1(4)
C39 C38 H38 119.0
C37 C38 H38 119.0
C34 C39 C38 120.7(3)
C34 C39 H39 119.6
C38 C39 H39 119.6
C42 C40 C37 107.9(4)
C42 C40 C41 108.2(4)
C37 C40 C41 111.8(3)
C42 C40 C43 110.8(5)
C37 C40 C43 111.0(3)
C41 C40 C43 107.1(4)
C40 C41 H41A 109.5
C40 C41 H41B 109.5
H41A C41 H41B 109.5
C40 C41 H41C 109.5
H41A C41 H41C 109.5
H41B C41 H41C 109.5
C40 C42 H42A 109.5
C40 C42 H42B 109.5
H42A C42 H42B 109.5
C40 C42 H42C 109.5
H42A C42 H42C 109.5
H42B C42 H42C 109.5
C40 C43 H43A 109.5
C40 C43 H43B 109.5
H43A C43 H43B 109.5
C40 C43 H43C 109.5
H43A C43 H43C 109.5
H43B C43 H43C 109.5
C49 C44 C45 119.5(3)
C49 C44 C10 120.9(3)
C45 C44 C10 119.6(3)
C46 C45 C44 121.1(4)
C46 C45 H45 119.5
C44 C45 H45 119.5
C45 C46 C47 118.1(4)
C45 C46 H46 121.0
C47 C46 H46 121.0
C48 C47 C46 123.1(4)
C48 C47 N5 118.1(4)
C46 C47 N5 118.8(4)
C47 C48 C49 117.5(4)
C47 C48 H48 121.2
C49 C48 H48 121.2
C44 C49 C48 120.7(3)
C44 C49 H49 119.7
C48 C49 H49 119.7
C51 C50 C55 119.5(3)
C51 C50 C20 121.6(3)
C55 C50 C20 118.8(3)
C50 C51 C52 120.5(4)
C50 C51 H51 119.8
C52 C51 H51 119.8
C53 C52 C51 118.7(4)
C53 C52 H52 120.7
C51 C52 H52 120.7
C52 C53 C54 122.5(4)
C52 C53 N6 118.5(4)
C54 C53 N6 119.0(4)
C53 C54 C55 118.4(4)
C53 C54 H54 120.8
C55 C54 H54 120.8
C54 C55 C50 120.3(4)
C54 C55 H55 119.9
C50 C55 H55 119.9
Cl3 C56 Cl4' 51.8(3)
Cl3 C56 Cl2' 119.7(4)
Cl4' C56 Cl2' 113.6(4)
Cl3 C56 Cl2 114.1(3)
Cl4' C56 Cl2 123.4(4)
Cl2' C56 Cl2 15.9(3)
Cl3 C56 Cl4 109.5(3)
Cl4' C56 Cl4 57.7(3)
Cl2' C56 Cl4 90.2(3)
Cl2 C56 Cl4 105.9(2)
Cl3 C56 Cl3' 55.0(3)
Cl4' C56 Cl3' 106.8(4)
Cl2' C56 Cl3' 103.7(3)
Cl2 C56 Cl3' 88.4(3)
Cl4 C56 Cl3' 163.0(3)
Cl3 C56 H56A 109.1
Cl4' C56 H56A 127.5
Cl2' C56 H56A 117.2
Cl2 C56 H56A 109.1
Cl4 C56 H56A 109.1
Cl3' C56 H56A 73.6
Cl3 C56 H56B 129.4
Cl4' C56 H56B 110.9
Cl2' C56 H56B 110.8
Cl2 C56 H56B 113.5
Cl4 C56 H56B 72.3
Cl3' C56 H56B 110.9
H56A C56 H56B 37.5
Cl6 C57 Cl5 110.4(3)
Cl6 C57 Cl7 110.0(3)
Cl5 C57 Cl7 111.2(3)
Cl6 C57 H57 108.4
Cl5 C57 H57 108.4
Cl7 C57 H57 108.4

loop_
_geom_bond_atom_site_label_1
_geom_bond_atom_site_label_2
_geom_bond_distance
Fe1 N2 2.037(3)
Fe1 N4 2.040(3)
Fe1 N3 2.041(3)
Fe1 N1 2.047(3)
Fe1 Cl1 2.2143(9)
Cl2 C56 1.748(5)
Cl3 C56 1.680(5)
Cl4 C56 1.815(5)
Cl4 H56B 1.7770
Cl2' C56 1.705(7)
Cl3' C56 1.861(6)
Cl4' C56 1.702(6)
O1 C22 1.384(5)
O1 C31 1.444(5)
O2 C34 1.386(4)
O2 C33 1.440(4)
O3 N5 1.229(5)
O4 N5 1.218(5)
O5 N6 1.217(6)
O6 N6 1.234(5)
N1 C4 1.372(4)
N1 C1 1.377(5)
N2 C6 1.366(4)
N2 C9 1.383(5)
N3 C14 1.369(5)
N3 C11 1.381(5)
N4 C16 1.370(5)
N4 C19 1.380(5)
N5 C47 1.474(5)
N6 C53 1.472(5)
C1 C20 1.408(5)
C1 C2 1.439(5)
C2 C3 1.351(5)
C2 H2 0.9500
C3 C4 1.447(5)
C3 H3 0.9500
C4 C5 1.393(5)
C5 C6 1.398(5)
C5 C21 1.494(5)
C6 C7 1.435(5)
C7 C8 1.366(5)
C7 H7 0.9500
C8 C9 1.437(5)
C8 H8 0.9500
C9 C10 1.402(5)
C10 C11 1.393(5)
C10 C44 1.502(5)
C10 H10 1.0000
C11 C12 1.435(5)
C12 C13 1.357(6)
C12 H12 0.9500
C13 C14 1.439(5)
C13 H13 0.9500
C14 C15 1.390(5)
C15 C16 1.400(5)
C15 C35 1.502(5)
C16 C17 1.433(5)
C17 C18 1.350(5)
C17 H17 0.9500
C18 C19 1.436(5)
C18 H18 0.9500
C19 C20 1.416(5)
C20 C50 1.498(5)
C21 C26 1.387(5)
C21 C22 1.397(5)
C22 C23 1.400(5)
C23 C24 1.379(6)
C23 H23 0.9500
C24 C25 1.386(6)
C24 H24 0.9500
C25 C26 1.399(5)
C25 C27 1.542(6)
C26 H26 0.9500
C27 C30 1.513(7)
C27 C28 1.525(6)
C27 C29 1.548(8)
C28 H28A 0.9800
C28 H28B 0.9800
C28 H28C 0.9800
C29 H29A 0.9800
C29 H29B 0.9800
C29 H29C 0.9800
C30 H30A 0.9800
C30 H30B 0.9800
C30 H30C 0.9800
C31 C32 1.511(5)
C31 H31A 0.9900
C31 H31B 0.9900
C32 C33 1.523(6)
C32 H32A 0.9900
C32 H32B 0.9900
C33 H33A 0.9900
C33 H33B 0.9900
C34 C39 1.381(5)
C34 C35 1.405(5)
C35 C36 1.387(5)
C36 C37 1.409(5)
C36 H36 0.9500
C37 C38 1.396(5)
C37 C40 1.531(5)
C38 C39 1.387(6)
C38 H38 0.9500
C39 H39 0.9500
C40 C42 1.519(7)
C40 C41 1.536(6)
C40 C43 1.542(6)
C41 H41A 0.9800
C41 H41B 0.9800
C41 H41C 0.9800
C42 H42A 0.9800
C42 H42B 0.9800
C42 H42C 0.9800
C43 H43A 0.9800
C43 H43B 0.9800
C43 H43C 0.9800
C44 C49 1.386(5)
C44 C45 1.389(5)
C45 C46 1.376(6)
C45 H45 0.9500
C46 C47 1.383(6)
C46 H46 0.9500
C47 C48 1.379(6)
C48 C49 1.399(5)
C48 H48 0.9500
C49 H49 0.9500
C50 C51 1.390(6)
C50 C55 1.395(5)
C51 C52 1.394(5)
C51 H51 0.9500
C52 C53 1.366(6)
C52 H52 0.9500
C53 C54 1.387(7)
C54 C55 1.389(6)
C54 H54 0.9500
C55 H55 0.9500
C56 H56A 0.9600
C56 H56B 0.9599
Cl5 C57 1.759(6)
Cl7 C57 1.765(5)
Cl6 C57 1.743(6)
C57 H57 1.0000

loop_
_geom_torsion_atom_site_label_1
_geom_torsion_atom_site_label_2
_geom_torsion_atom_site_label_3
_geom_torsion_atom_site_label_4
_geom_torsion
N2 Fe1 N1 C4 -8.0(3)
N4 Fe1 N1 C4 141.4(3)
N3 Fe1 N1 C4 65.7(4)
Cl1 Fe1 N1 C4 -113.7(3)
N2 Fe1 N1 C1 174.0(3)
N4 Fe1 N1 C1 -36.6(3)
N3 Fe1 N1 C1 -112.4(3)
Cl1 Fe1 N1 C1 68.2(3)
N4 Fe1 N2 C6 -69.1(4)
N3 Fe1 N2 C6 -144.9(3)
N1 Fe1 N2 C6 5.1(3)
Cl1 Fe1 N2 C6 111.2(3)
N4 Fe1 N2 C9 116.6(3)
N3 Fe1 N2 C9 40.7(3)
N1 Fe1 N2 C9 -169.3(3)
Cl1 Fe1 N2 C9 -63.2(3)
N2 Fe1 N3 C14 142.4(3)
N4 Fe1 N3 C14 -6.9(3)
N1 Fe1 N3 C14 67.6(4)
Cl1 Fe1 N3 C14 -113.0(3)
N2 Fe1 N3 C11 -35.5(3)
N4 Fe1 N3 C11 175.2(3)
N1 Fe1 N3 C11 -110.3(3)
Cl1 Fe1 N3 C11 69.1(3)
N2 Fe1 N4 C16 -73.6(4)
N3 Fe1 N4 C16 0.9(3)
N1 Fe1 N4 C16 -148.9(3)
Cl1 Fe1 N4 C16 106.1(3)
N2 Fe1 N4 C19 117.2(3)
N3 Fe1 N4 C19 -168.2(3)
N1 Fe1 N4 C19 41.9(3)
Cl1 Fe1 N4 C19 -63.1(3)
C4 N1 C1 C20 -160.8(3)
Fe1 N1 C1 C20 17.6(5)
C4 N1 C1 C2 4.5(4)
Fe1 N1 C1 C2 -177.1(2)
N1 C1 C2 C3 -5.8(4)
C20 C1 C2 C3 159.5(3)
C1 C2 C3 C4 4.5(4)
C1 N1 C4 C5 178.6(3)
Fe1 N1 C4 C5 0.3(5)
C1 N1 C4 C3 -1.7(4)
Fe1 N1 C4 C3 180.0(2)
C2 C3 C4 N1 -1.9(4)
C2 C3 C4 C5 177.8(4)
N1 C4 C5 C6 14.3(6)
C3 C4 C5 C6 -165.3(4)
N1 C4 C5 C21 -155.5(3)
C3 C4 C5 C21 25.0(6)
C9 N2 C6 C5 -179.1(3)
Fe1 N2 C6 C5 5.8(5)
C9 N2 C6 C7 3.7(4)
Fe1 N2 C6 C7 -171.5(2)
C4 C5 C6 N2 -17.6(6)
C21 C5 C6 N2 152.5(3)
C4 C5 C6 C7 159.3(4)
C21 C5 C6 C7 -30.6(5)
N2 C6 C7 C8 1.4(4)
C5 C6 C7 C8 -175.9(3)
C6 C7 C8 C9 -5.7(4)
C6 N2 C9 C10 156.9(3)
Fe1 N2 C9 C10 -27.8(4)
C6 N2 C9 C8 -7.2(4)
Fe1 N2 C9 C8 168.2(2)
C7 C8 C9 N2 8.2(4)
C7 C8 C9 C10 -155.3(4)
N2 C9 C10 C11 -7.7(5)
C8 C9 C10 C11 153.6(4)
N2 C9 C10 C44 -173.1(3)
C8 C9 C10 C44 -11.8(5)
C14 N3 C11 C10 -161.0(3)
Fe1 N3 C11 C10 17.3(5)
C14 N3 C11 C12 4.4(4)
Fe1 N3 C11 C12 -177.3(2)
C9 C10 C11 N3 13.1(5)
C44 C10 C11 N3 178.7(3)
C9 C10 C11 C12 -150.1(4)
C44 C10 C11 C12 15.5(5)
N3 C11 C12 C13 -5.1(4)
C10 C11 C12 C13 160.4(3)
C11 C12 C13 C14 3.6(4)
C11 N3 C14 C15 -179.8(3)
Fe1 N3 C14 C15 2.0(5)
C11 N3 C14 C13 -2.2(4)
Fe1 N3 C14 C13 179.6(2)
C12 C13 C14 N3 -1.0(4)
C12 C13 C14 C15 176.7(3)
N3 C14 C15 C16 12.1(5)
C13 C14 C15 C16 -165.2(3)
N3 C14 C15 C35 -160.9(3)
C13 C14 C15 C35 21.7(5)
C19 N4 C16 C15 -178.6(3)
Fe1 N4 C16 C15 10.6(5)
C19 N4 C16 C17 2.6(4)
Fe1 N4 C16 C17 -168.1(2)
C14 C15 C16 N4 -18.7(5)
C35 C15 C16 N4 154.2(3)
C14 C15 C16 C17 159.8(3)
C35 C15 C16 C17 -27.3(5)
N4 C16 C17 C18 2.1(4)
C15 C16 C17 C18 -176.6(3)
C16 C17 C18 C19 -5.7(4)
C16 N4 C19 C20 160.8(3)
Fe1 N4 C19 C20 -28.1(4)
C16 N4 C19 C18 -6.2(4)
Fe1 N4 C19 C18 164.9(2)
C17 C18 C19 N4 7.6(4)
C17 C18 C19 C20 -158.8(3)
N1 C1 C20 C19 13.9(5)
C2 C1 C20 C19 -149.2(3)
N1 C1 C20 C50 -176.7(3)
C2 C1 C20 C50 20.2(5)
N4 C19 C20 C1 -8.5(5)
C18 C19 C20 C1 156.1(3)
N4 C19 C20 C50 -177.5(3)
C18 C19 C20 C50 -13.0(5)
C4 C5 C21 C26 -78.6(5)
C6 C5 C21 C26 110.9(4)
C4 C5 C21 C22 101.5(4)
C6 C5 C21 C22 -69.0(4)
C31 O1 C22 C21 -80.2(4)
C31 O1 C22 C23 105.8(4)
C26 C21 C22 O1 -173.8(4)
C5 C21 C22 O1 6.1(5)
C26 C21 C22 C23 0.2(6)
C5 C21 C22 C23 -179.9(4)
O1 C22 C23 C24 173.9(4)
C21 C22 C23 C24 -0.4(6)
C22 C23 C24 C25 -0.6(7)
C23 C24 C25 C26 1.7(6)
C23 C24 C25 C27 -179.8(4)
C22 C21 C26 C25 1.0(6)
C5 C21 C26 C25 -178.9(4)
C24 C25 C26 C21 -1.9(6)
C27 C25 C26 C21 179.6(4)
C24 C25 C27 C30 -79.1(5)
C26 C25 C27 C30 99.4(5)
C24 C25 C27 C28 40.5(6)
C26 C25 C27 C28 -141.1(4)
C24 C25 C27 C29 159.5(5)
C26 C25 C27 C29 -22.0(6)
C22 O1 C31 C32 170.7(3)
O1 C31 C32 C33 -178.4(3)
C34 O2 C33 C32 -163.2(3)
C31 C32 C33 O2 -176.7(3)
C33 O2 C34 C39 -114.6(4)
C33 O2 C34 C35 74.2(5)
C39 C34 C35 C36 -3.7(6)
O2 C34 C35 C36 167.5(3)
C39 C34 C35 C15 -179.3(3)
O2 C34 C35 C15 -8.1(5)
C14 C15 C35 C36 -103.8(4)
C16 C15 C35 C36 82.7(4)
C14 C15 C35 C34 71.6(4)
C16 C15 C35 C34 -101.8(4)
C34 C35 C36 C37 -0.5(6)
C15 C35 C36 C37 174.9(3)
C35 C36 C37 C38 3.6(6)
C35 C36 C37 C40 -169.4(4)
C36 C37 C38 C39 -2.8(6)
C40 C37 C38 C39 170.1(4)
O2 C34 C39 C38 -167.0(4)
C35 C34 C39 C38 4.6(6)
C37 C38 C39 C34 -1.3(7)
C38 C37 C40 C42 -95.2(5)
C36 C37 C40 C42 77.4(5)
C38 C37 C40 C41 23.6(6)
C36 C37 C40 C41 -163.8(4)
C38 C37 C40 C43 143.1(5)
C36 C37 C40 C43 -44.3(6)
C11 C10 C44 C49 72.9(4)
C9 C10 C44 C49 -120.9(4)
C11 C10 C44 C45 -104.5(4)
C9 C10 C44 C45 61.6(5)
C49 C44 C45 C46 2.1(6)
C10 C44 C45 C46 179.5(3)
C44 C45 C46 C47 -0.1(6)
C45 C46 C47 C48 -1.6(6)
C45 C46 C47 N5 176.7(3)
O4 N5 C47 C48 -8.3(5)
O3 N5 C47 C48 172.0(4)
O4 N5 C47 C46 173.2(4)
O3 N5 C47 C46 -6.4(5)
C46 C47 C48 C49 1.2(6)
N5 C47 C48 C49 -177.1(3)
C45 C44 C49 C48 -2.5(6)
C10 C44 C49 C48 -179.9(3)
C47 C48 C49 C44 0.8(6)
C1 C20 C50 C51 -120.4(4)
C19 C20 C50 C51 49.2(5)
C1 C20 C50 C55 56.4(4)
C19 C20 C50 C55 -134.0(4)
C55 C50 C51 C52 3.2(5)
C20 C50 C51 C52 179.9(3)
C50 C51 C52 C53 -2.5(5)
C51 C52 C53 C54 -0.6(6)
C51 C52 C53 N6 -178.9(3)
O5 N6 C53 C52 -11.8(5)
O6 N6 C53 C52 167.8(4)
O5 N6 C53 C54 169.8(4)
O6 N6 C53 C54 -10.6(5)
C52 C53 C54 C55 2.9(6)
N6 C53 C54 C55 -178.8(3)
C53 C54 C55 C50 -2.1(6)
C51 C50 C55 C54 -0.8(5)
C20 C50 C55 C54 -177.7(3)
